data_4133534
loop_
_publ_author_name
'Zhang, Yuteng'
'Gan, Hongmei'
'Qin, Chao'
'Wang, Xinlong'
'Su, Zhongmin'
'Zaworotko, Michael J.'

_publ_section_title
;
 Self-Assembly of Goldberg Polyhedra from a Concave
 [WV<sub>5</sub>O<sub>11</sub>(RCO<sub>2</sub>)<sub>5</sub>(SO<sub>4</sub>)]<sup>3-</sup>
 Building Block with 5-Fold Symmetry.
;
_journal_issue 50
_journal_name_full 'Journal of the American Chemical Society'
_journal_page_first 17365
_journal_page_last 17368
_journal_paper_doi 10.1021/jacs.8b10866
_journal_volume 140
_journal_year 2018
_chemical_formula_moiety 'C350 O264 V60 W12'
_chemical_formula_sum 'C450 H540 N45 O323.5 S12 V65 W15'
_chemical_formula_weight 18208.81
_space_group_crystal_system tetragonal
_space_group_IT_number 131
_space_group_name_Hall '-P 4c 2'
_space_group_name_H-M_alt 'P 42/m m c'
_atom_sites_solution_primary dual
_audit_creation_date 2018-11-16
_audit_creation_method
;
Olex2 1.2
(compiled 2018.05.29 svn.r3508 for OlexSys, GUI svn.r5506)
;
_cell_angle_alpha 90
_cell_angle_beta 90
_cell_angle_gamma 90
_cell_formula_units_Z 2
_cell_length_a 43.2511(16)
_cell_length_b 43.2511(16)
_cell_length_c 39.0469(13)
_cell_measurement_reflns_used 9998
_cell_measurement_temperature 173(2)
_cell_measurement_theta_max 57.000
_cell_measurement_theta_min 1.953
_cell_volume 73043(5)
_computing_cell_refinement 'SAINT+ Ver. 2016.5-0 (Bruker-AXS, 2016)'
_computing_data_collection 'APEX3 Ver. 2016.5-0 (Bruker-AXS, 2016)'
_computing_data_reduction 'SAINT+ Ver. 2016.5-0 (Bruker-AXS, 2016)'
_computing_molecular_graphics 'Olex2 (Dolomanov et al., 2009)'
_computing_publication_material 'Olex2 (Dolomanov et al., 2009)'
_computing_structure_refinement 'ShelXL (Sheldrick, 2015)'
_computing_structure_solution 'ShelXT (Sheldrick, 2015)'
_diffrn_ambient_temperature 173.02
_diffrn_detector 'charge-coupled device (CCD) area detector'
_diffrn_detector_area_resol_mean 7.9
_diffrn_detector_type 'Bruker APEX II'
_diffrn_measured_fraction_theta_full 0.997
_diffrn_measured_fraction_theta_max 0.997
_diffrn_measurement_device 'three-circle diffractometer'
_diffrn_measurement_device_type 'Bruker SMART APEX II'
_diffrn_measurement_method '0.60\ % \ w and 0.6\ % \ f scans'
_diffrn_radiation_collimation '0.5 mm double- pinhole'
_diffrn_radiation_detector 'Bruker APEX II'
_diffrn_radiation_monochromator 'equatorially mounted graphite'
_diffrn_radiation_probe x-ray
_diffrn_radiation_type CuK\a
_diffrn_radiation_wavelength 1.54178
_diffrn_reflns_av_R_equivalents 0.1581
_diffrn_reflns_av_unetI/netI 0.0823
_diffrn_reflns_Laue_measured_fraction_full 0.997
_diffrn_reflns_Laue_measured_fraction_max 0.997
_diffrn_reflns_limit_h_max 28
_diffrn_reflns_limit_h_min -28
_diffrn_reflns_limit_k_max 28
_diffrn_reflns_limit_k_min -28
_diffrn_reflns_limit_l_max 25
_diffrn_reflns_limit_l_min -25
_diffrn_reflns_number 48520
_diffrn_reflns_point_group_measured_fraction_full 0.997
_diffrn_reflns_point_group_measured_fraction_max 0.997
_diffrn_reflns_theta_full 30.949
_diffrn_reflns_theta_max 30.949
_diffrn_reflns_theta_min 2.043
_diffrn_source 'microfocus sealed X-ray tube'
_diffrn_source_type 'Siemens, K FFCU 2K 90'
_exptl_absorpt_coefficient_mu 5.965
_exptl_absorpt_correction_T_max 0.86
_exptl_absorpt_correction_T_min 0.84
_exptl_absorpt_correction_type multi-scan
_exptl_absorpt_process_details 'SADABS-2016/2 (Krause et al., 2015) was used for absorption correction.'
_exptl_crystal_colour colorless
_exptl_crystal_density_diffrn 0.828
_exptl_crystal_density_method 'not measured'
_exptl_crystal_description block
_exptl_crystal_F_000 17880
_exptl_crystal_size_max 0.24
_exptl_crystal_size_mid 0.22
_exptl_crystal_size_min 0.2
_refine_diff_density_max 0.859
_refine_diff_density_min -0.387
_refine_diff_density_rms 0.080
_refine_ls_extinction_method none
_refine_ls_goodness_of_fit_ref 1.044
_refine_ls_hydrogen_treatment undef
_refine_ls_matrix_type full
_refine_ls_number_parameters 420
_refine_ls_number_reflns 6132
_refine_ls_number_restraints 574
_refine_ls_restrained_S_all 1.049
_refine_ls_R_factor_all 0.1300
_refine_ls_R_factor_gt 0.0825
_refine_ls_shift/su_max 0.000
_refine_ls_shift/su_mean 0.000
_refine_ls_structure_factor_coef Fsqd
_refine_ls_weighting_details 'w=1/[\s^2^(Fo^2^)+(0.1269P)^2^+1351.4927P] where P=(Fo^2^+2Fc^2^)/3'
_refine_ls_weighting_scheme calc
_refine_ls_wR_factor_gt 0.2223
_refine_ls_wR_factor_ref 0.2612
_reflns_Friedel_coverage 0.000
_reflns_number_gt 3965
_reflns_number_total 6132
_reflns_threshold_expression 'I > 2\s(I)'
_cod_data_source_file ja8b10866_si_002.cif
_cod_data_source_block MOP-2
_cod_original_cell_volume 73043(6)
_cod_original_formula_sum 'C450 H540 N45 O323.50 S12 V65 W15'
_cod_database_code 4133534
_shelx_shelxl_version_number 2018/1
_shelx_space_group_comment
;
The symmetry employed for this shelxl refinement is uniquely defined
by the following loop, which should always be used as a source of
symmetry information in preference to the above space-group names.
They are only intended as comments.
;
_shelx_estimated_absorpt_t_max 0.54
_shelx_estimated_absorpt_t_min 0.21
_olex2_refinement_description
;
1. Restrained distances
 O61-O44
 2.2 with sigma of 0.01
 O59_$1-O26_$1 = O59-O26
 2.2 with sigma of 0.01
 O68-O68_$1
 2.2 with sigma of 0.01
 O55-O24
 2.2 with sigma of 0.01
 O53-O53_$3
 2.2 with sigma of 0.01
 O36-O30
 2.2 with sigma of 0.01
 O70-O64
 2.2 with sigma of 0.01
 O32-O32_$2
 2.2 with sigma of 0.01
 O70_$2-O64_$2
 2.2 with sigma of 0.01
 O36_$2-O30_$2
 2.2 with sigma of 0.01
 O70-C4 = O64-C4
 1.25 with sigma of 0.01
 O24-C2 = O55-C2
 1.25 with sigma of 0.01
 O30-C8 = O36-C8
 1.25 with sigma of 0.01
 O26-C10 = O59-C10
 1.25 with sigma of 0.01
 C10-C36 = C8-C46
 1.45 with sigma of 0.01
 C36-O26
 2.38 with sigma of 0.01
 C36-O59
 2.38 with sigma of 0.01
 C46-O30
 2.38 with sigma of 0.01
 C46-O36
 2.38 with sigma of 0.01
 C8-C46
 1.45 with sigma of 0.01
 O30-C44
 2.8 with sigma of 0.01
 C48-O36
 2.8 with sigma of 0.01
 C34-O59
 2.8 with sigma of 0.01
 C38-O26
 2.8 with sigma of 0.01
 O72_$3-O40
 2.2 with sigma of 0.01
 O72_$3-C52_$3 = O40-C52_$3
 1.25 with sigma of 0.01
 C52_$3-C68 = C6-C58
 1.45 with sigma of 0.01
 O40-C70
 2.8 with sigma of 0.01
 O72_$3-C66
 2.8 with sigma of 0.01
 C56-O44
 2.8 with sigma of 0.01
 C60-O61
 2.8 with sigma of 0.01
 O61-C6 = O44-C6
 1.25 with sigma of 0.01
 C68-O72_$3
 2.38 with sigma of 0.01
 C68-O40
 2.38 with sigma of 0.01
 C58-O61
 2.38 with sigma of 0.01
 C58-O44
 2.38 with sigma of 0.01
 O68_$4-C73_$4 = O68_$5-C73_$4 = O68_$6-C73_$6 = O68_$2-C73_$6
 1.25 with sigma of 0.01
 C76-C74
 1.38 with sigma of 0.01
 C74-C73
 1.45 with sigma of 0.01
 O68_$1-C73 = O68-C73
 1.25 with sigma of 0.01
 C74-O68_$1
 2.38 with sigma of 0.01
 C74-O68
 2.38 with sigma of 0.01
 C76_$1-C76
 2.38 with sigma of 0.01
 C76_$1-C74 = C76-C74
 1.38 with sigma of 0.01
 C76_$1-O68
 2.8 with sigma of 0.01
 C76-O68_$1
 2.8 with sigma of 0.01
 O53_$3-C80
 1.25 with sigma of 0.01
 C80-O53
 1.25 with sigma of 0.01
 C82-O32
 1.25 with sigma of 0.01
 C82-C86
 1.45 with sigma of 0.01
 C89_$2-C86 = C89-C86
 1.38 with sigma of 0.01
 C86-O32
 2.38 with sigma of 0.01
 C89_$2-O32
 2.8 with sigma of 0.01
 C80-C84
 1.45 with sigma of 0.01
 C93-C84
 1.38 with sigma of 0.01
 C93-O53_$3
 2.8 with sigma of 0.01
 C12-C14 \\sim C14-C16 \\sim C16-C18 \\sim C18-C20 \\sim C12-C30 \\sim C20-C22
\\sim C22-C24 \\sim C24-C26
 \\sim C28-C30 \\sim C26-C28 \\sim C20-C30
 with sigma of 0.02
 C22-C26 \\sim C20-C24 \\sim C24-C28 \\sim C18-C22 \\sim C26-C30 \\sim C16-C20
\\sim C14-C18 \\sim C12-C28
 \\sim C12-C16 \\sim C14-C30
 with sigma of 0.04
 C12-C20 \\sim C18-C30 \\sim C22-C30 \\sim C20-C28
 with sigma of 0.04
 C32-C34 \\sim C34-C36 \\sim C36-C38 \\sim C38-C40 \\sim C32-C50 \\sim C40-C42
\\sim C42-C44 \\sim C44-C46
 \\sim C48-C50 \\sim C46-C48 \\sim C40-C50
 with sigma of 0.02
 C42-C46 \\sim C40-C44 \\sim C44-C48 \\sim C38-C42 \\sim C46-C50 \\sim C36-C40
\\sim C34-C38 \\sim C32-C48
 \\sim C32-C36 \\sim C34-C50
 with sigma of 0.04
 C32-C40 \\sim C38-C50 \\sim C42-C50 \\sim C40-C48
 with sigma of 0.04
 C54-C56 \\sim C56-C58 \\sim C58-C60 \\sim C60-C62 \\sim C54-C72 \\sim C62-C64
\\sim C64-C66 \\sim C66-C68
 \\sim C70-C72 \\sim C68-C70 \\sim C62-C72
 with sigma of 0.02
 C64-C68 \\sim C62-C66 \\sim C66-C70 \\sim C60-C64 \\sim C68-C72 \\sim C58-C62
\\sim C56-C60 \\sim C54-C70
 \\sim C54-C58 \\sim C56-C72
 with sigma of 0.04
 C54-C62 \\sim C60-C72 \\sim C64-C72 \\sim C62-C70
 with sigma of 0.04
2. Restrained planarity
 C12, C14, C16, C18, C20, C22, C24, C26, C28, C30
 with sigma of 0.1
 C32, C34, C36, C38, C40, C42, C44, C46, C48, C50
 with sigma of 0.1
 C54, C56, C58, C60, C62, C64, C66, C68, C70, C72
 with sigma of 0.1
 O32, O32_$2, O32_$1, O32_$6, C82, C82_$6
 with sigma of 0.1
 C76_$1, O68_$7, C76_$7, C78_$7, O68_$3, C73_$3, C74_$3, C76_$3, O68, C73, C74,
  C76, C78, O68_$1
 with sigma of 0.1
3. Uiso/Uaniso restraints and constraints
C12 \\sim C14 \\sim C16 \\sim C18 \\sim C20 \\sim C22 \\sim C24 \\sim C26 \\sim
C28 \\sim C30: within 2A with sigma of 0.04 and sigma for terminal atoms of 0.08
C32 \\sim C34 \\sim C36 \\sim C38 \\sim C40 \\sim C42 \\sim C44 \\sim C46 \\sim
C48 \\sim C50: within 2A with sigma of 0.04 and sigma for terminal atoms of 0.08
C54 \\sim C56 \\sim C58 \\sim C60 \\sim C62 \\sim C64 \\sim C66 \\sim C68 \\sim
C70 \\sim C72: within 2A with sigma of 0.04 and sigma for terminal atoms of 0.08
C2 \\sim C4 \\sim C6 \\sim C8 \\sim C10 \\sim C12 \\sim C14 \\sim C16 \\sim C18
\\sim C20 \\sim C22 \\sim C24 \\sim C26 \\sim C28 \\sim C30 \\sim C32 \\sim C34
\\sim C36 \\sim C38 \\sim C40 \\sim C42 \\sim C44 \\sim C46 \\sim C48 \\sim C50
\\sim C52 \\sim C54 \\sim C56 \\sim C58 \\sim C60 \\sim C62 \\sim C64 \\sim C66
\\sim C68 \\sim C70 \\sim C72 \\sim C73 \\sim C74 \\sim C76 \\sim C78 \\sim C80
\\sim C82 \\sim C84 \\sim C86 \\sim C87 \\sim C89 \\sim C91 \\sim C93 \\sim
C95: within 3.8A with sigma of 0.01 and sigma for terminal atoms of 0.03
4. Rigid body (RIGU) restrains
 C12, C14, C16, C18, C20, C22, C24, C26, C28, C30
 with sigma for 1-2 distances of 0.004 and sigma for 1-3 distances of 0.004
 C32, C34, C36, C38, C40, C42, C44, C46, C48, C50
 with sigma for 1-2 distances of 0.004 and sigma for 1-3 distances of 0.004
 C54, C56, C58, C60, C62, C64, C66, C68, C70, C72
 with sigma for 1-2 distances of 0.004 and sigma for 1-3 distances of 0.004
;

loop_
_space_group_symop_operation_xyz
'x, y, z'
'-x, -y, z'
'-y, x, z+1/2'
'y, -x, z+1/2'
'-x, y, -z'
'x, -y, -z'
'y, x, -z+1/2'
'-y, -x, -z+1/2'
'-x, -y, -z'
'x, y, -z'
'y, -x, -z-1/2'
'-y, x, -z-1/2'
'x, -y, z'
'-x, y, z'
'-y, -x, z-1/2'
'y, x, z-1/2'

loop_
_atom_site_label
_atom_site_type_symbol
_atom_site_fract_x
_atom_site_fract_y
_atom_site_fract_z
_atom_site_U_iso_or_equiv
_atom_site_adp_type
_atom_site_occupancy
_atom_site_site_symmetry_order
_atom_site_calc_flag
_atom_site_refinement_flags_posn
_atom_site_refinement_flags_adp
_atom_site_refinement_flags_occupancy
W2 W 0.29531(6) 1.000000 0.86789(6) 0.1064(12) Uani 1 2 d S T P
W4 W 0.16794(6) 0.79452(6) 0.500000 0.1051(12) Uani 1 2 d S T P
W5 W 0.500000 0.66629(6) 0.72737(6) 0.1088(12) Uani 1 2 d S T P
V2 V 0.19452(17) 0.78471(17) 0.57347(18) 0.138(3) Uani 1 1 d . . .
V4 V 0.15801(18) 0.85315(16) 0.54515(18) 0.142(3) Uani 1 1 d . . .
V6 V 0.2428(3) 1.000000 0.8134(3) 0.151(4) Uani 1 2 d S T P
V8 V 0.28662(17) 0.93354(17) 0.83654(17) 0.138(3) Uani 1 1 d . . .
V10 V 0.35362(18) 0.95854(16) 0.88053(18) 0.150(3) Uani 1 1 d . . .
V12 V 0.45878(17) 0.65206(19) 0.66326(16) 0.147(3) Uani 1 1 d . . .
V14 V 0.4336(2) 0.69291(18) 0.7372(2) 0.169(3) Uani 1 1 d . . .
V15 V 0.500000 0.7192(3) 0.7819(3) 0.174(5) Uani 1 2 d S T P
V17 V 0.2192(2) 0.7423(3) 0.500000 0.131(4) Uani 1 2 d S T P
O1 O 0.500000 0.7155(8) 0.6934(8) 0.160(14) Uiso 1 2 d S T P
O3 O 0.2083(10) 1.000000 0.8255(9) 0.179(16) Uiso 1 2 d S T P
O5 O 0.1922(4) 0.7655(4) 0.5292(5) 0.098(7) Uiso 1 1 d . . .
O7 O 0.3371(7) 1.000000 0.8865(7) 0.114(11) Uiso 1 2 d S T P
O9 O 0.2666(6) 0.9082(6) 0.8566(6) 0.145(9) Uiso 1 1 d . . .
O11 O 0.2084(8) 0.7077(10) 0.500000 0.166(15) Uiso 1 2 d S T P
O13 O 0.2777(6) 1.000000 0.9055(7) 0.096(10) Uiso 1 2 d S T P
O14 O 0.500000 0.6330(7) 0.7477(7) 0.103(10) Uiso 1 2 d S T P
O16 O 0.1762(6) 0.7669(6) 0.5990(7) 0.156(10) Uiso 1 1 d . . .
O18 O 0.3595(6) 0.9441(6) 0.9178(7) 0.177(11) Uiso 1 1 d . . .
O20 O 0.3238(7) 1.000000 0.8113(8) 0.153(13) Uiso 1 2 d S T P
O22 O 0.1337(7) 0.7768(7) 0.500000 0.111(11) Uiso 1 2 d S T P
O24 O 0.2082(6) 0.8201(6) 0.6024(6) 0.171(10) Uiso 1 1 d D . .
O26 O 0.4265(5) 0.7380(5) 0.7551(7) 0.204(12) Uiso 1 1 d D . .
O28 O 0.1667(4) 0.8112(5) 0.5481(5) 0.094(7) Uiso 1 1 d . . .
O30 O 0.3217(4) 0.9092(5) 0.8213(6) 0.164(10) Uiso 1 1 d D . .
O32 O 0.3969(6) 0.97462(12) 0.8670(5) 0.207(12) Uiso 1 1 d D . .
O34 O 0.2668(4) 0.9729(5) 0.8415(5) 0.097(7) Uiso 1 1 d . . .
O36 O 0.3646(4) 0.9229(4) 0.8467(6) 0.164(10) Uiso 1 1 d D . .
O38 O 0.4108(7) 0.6733(7) 0.7607(8) 0.211(13) Uiso 1 1 d . . .
O40 O 0.2391(4) 0.7665(5) 0.5800(5) 0.150(9) Uiso 1 1 d D . .
O42 O 0.1530(6) 0.8372(6) 0.500000 0.085(9) Uiso 1 2 d S T P
O44 O 0.4085(5) 0.7044(6) 0.6983(5) 0.211(12) Uiso 1 1 d D . .
O45 O 0.500000 0.6460(6) 0.6806(7) 0.095(10) Uiso 1 2 d S T P
O47 O 0.4565(4) 0.6630(4) 0.7097(5) 0.096(7) Uiso 1 1 d . . .
O49 O 0.5257(5) 0.6926(5) 0.7593(5) 0.099(7) Uiso 1 1 d . . .
O51 O 0.4445(6) 0.6183(7) 0.6599(6) 0.185(12) Uiso 1 1 d . . .
O53 O 0.1684(6) 0.8952(5) 0.52817(14) 0.154(9) Uiso 1 1 d D . .
O55 O 0.1840(6) 0.8622(5) 0.5850(7) 0.173(10) Uiso 1 1 d D . .
O57 O 0.2171(7) 0.8230(7) 0.500000 0.144(13) Uiso 1 2 d S T P
O59 O 0.4710(4) 0.7518(6) 0.7776(7) 0.232(13) Uiso 1 1 d D . .
O61 O 0.4215(5) 0.6807(6) 0.6509(6) 0.216(12) Uiso 1 1 d D . .
O62 O 0.500000 0.7099(10) 0.8223(12) 0.218(19) Uiso 1 2 d S T P
O64 O 0.2422(6) 0.9690(6) 0.7752(6) 0.172(10) Uiso 1 1 d D . .
O66 O 0.1277(7) 0.8599(6) 0.5621(7) 0.175(11) Uiso 1 1 d . . .
O68 O 0.47473(12) 0.6626(4) 0.6154(5) 0.201(12) Uiso 1 1 d D . .
O70 O 0.2710(6) 0.9289(5) 0.7891(7) 0.180(11) Uiso 1 1 d D . .
O72 O 0.2505(5) 0.7414(6) 0.4672(5) 0.204(11) Uiso 1 1 d D . .
O74 O 0.3098(5) 0.9564(5) 0.8684(5) 0.098(7) Uiso 1 1 d . . .
C2 C 0.2038(9) 0.8485(6) 0.6023(11) 0.227(9) Uiso 1 1 d D U .
C4 C 0.2548(10) 0.9437(8) 0.7685(7) 0.226(9) Uiso 1 1 d D U .
C6 C 0.4045(9) 0.7001(11) 0.6665(6) 0.326(11) Uiso 1 1 d D U .
C8 C 0.3499(5) 0.9040(8) 0.8281(12) 0.270(9) Uiso 1 1 d D U .
C10 C 0.4425(6) 0.7569(7) 0.7726(13) 0.278(9) Uiso 1 1 d D U .
C12 C 0.2059(7) 0.8950(8) 0.6443(7) 0.230(8) Uiso 1 1 d D U .
C14 C 0.2135(7) 0.8648(9) 0.6353(7) 0.228(8) Uiso 1 1 d D U .
C16 C 0.2328(8) 0.8460(7) 0.6544(9) 0.228(8) Uiso 1 1 d D U .
C18 C 0.2453(9) 0.8560(7) 0.6857(9) 0.229(8) Uiso 1 1 d D U .
C20 C 0.2400(8) 0.8870(6) 0.6940(8) 0.228(8) Uiso 1 1 d D U .
C22 C 0.2534(8) 0.8972(8) 0.7252(8) 0.228(8) Uiso 1 1 d D U .
C24 C 0.2448(9) 0.9270(9) 0.7347(9) 0.227(8) Uiso 1 1 d D U .
C26 C 0.2247(9) 0.9455(8) 0.7158(10) 0.230(8) Uiso 1 1 d D U .
C28 C 0.2110(8) 0.9353(7) 0.6851(9) 0.230(8) Uiso 1 1 d D U .
C30 C 0.2208(8) 0.9061(6) 0.6741(8) 0.228(8) Uiso 1 1 d D U .
C32 C 0.4359(7) 0.8337(6) 0.8185(7) 0.278(9) Uiso 1 1 d D U .
C34 C 0.4457(7) 0.8058(5) 0.8051(7) 0.278(9) Uiso 1 1 d D U .
C36 C 0.4287(5) 0.7861(5) 0.7844(8) 0.277(9) Uiso 1 1 d D U .
C38 C 0.3990(6) 0.7938(6) 0.7748(10) 0.277(9) Uiso 1 1 d D U .
C40 C 0.3893(6) 0.8223(6) 0.7880(10) 0.276(9) Uiso 1 1 d D U .
C42 C 0.3590(7) 0.8293(7) 0.7793(10) 0.276(9) Uiso 1 1 d D U .
C44 C 0.3486(7) 0.8556(6) 0.7952(10) 0.275(9) Uiso 1 1 d D U .
C46 C 0.3654(5) 0.8769(7) 0.8138(10) 0.274(9) Uiso 1 1 d D U .
C48 C 0.3960(6) 0.8706(7) 0.8220(10) 0.276(9) Uiso 1 1 d D U .
C50 C 0.4069(6) 0.8428(6) 0.8076(10) 0.275(9) Uiso 1 1 d D U .
C52 C 0.2580(7) 0.7505(10) 0.4374(7) 0.24(2) Uiso 1 1 d D U .
C54 C 0.3276(6) 0.7413(8) 0.6577(7) 0.329(11) Uiso 1 1 d D U .
C56 C 0.3556(5) 0.7293(6) 0.6684(8) 0.329(11) Uiso 1 1 d D U .
C58 C 0.3768(6) 0.7125(7) 0.6495(6) 0.327(11) Uiso 1 1 d D U .
C60 C 0.3710(7) 0.7055(10) 0.6154(7) 0.329(11) Uiso 1 1 d D U .
C62 C 0.3426(7) 0.7176(10) 0.6038(7) 0.329(11) Uiso 1 1 d D U .
C64 C 0.3360(7) 0.7114(11) 0.5696(8) 0.330(11) Uiso 1 1 d D U .
C66 C 0.3075(6) 0.7225(10) 0.5588(8) 0.330(11) Uiso 1 1 d D U .
C68 C 0.2874(6) 0.7406(10) 0.5777(7) 0.327(11) Uiso 1 1 d D U .
C70 C 0.2934(7) 0.7469(11) 0.6121(7) 0.329(11) Uiso 1 1 d D U .
C72 C 0.3216(7) 0.7346(10) 0.6235(7) 0.329(11) Uiso 1 1 d D U .
C73 C 0.500000 0.6626(4) 0.5995(6) 0.269(18) Uiso 1 2 d DS TU P
C74 C 0.500000 0.6626(4) 0.5617(6) 0.268(18) Uiso 1 2 d DS TU P
C76 C 0.52753(11) 0.6627(4) 0.5438(6) 0.270(17) Uiso 1 1 d D U .
C78 C 0.5212(14) 0.6626(4) 0.500000 0.267(18) Uiso 1 2 d S TU P
C80 C 0.1693(17) 0.9091(6) 0.500000 0.210(14) Uiso 1 2 d DS TU P
C82 C 0.4117(6) 1.000000 0.8670(5) 0.284(19) Uiso 1 2 d DS TU P
C84 C 0.1701(17) 0.9428(7) 0.500000 0.213(14) Uiso 1 2 d DS TU P
C86 C 0.4454(6) 1.000000 0.864(2) 0.283(18) Uiso 1 2 d DS TU P
C87 C 0.500000 1.0268(16) 0.8669(19) 0.280(19) Uiso 1 2 d S TU P
C89 C 0.4614(6) 1.0277(3) 0.8626(15) 0.285(18) Uiso 1 1 d D U .
C91 C 0.172(2) 1.000000 0.500000 0.212(14) Uiso 1 4 d S TU P
C93 C 0.1714(11) 0.9598(5) 0.4700(5) 0.214(13) Uiso 1 1 d D U .
C95 C 0.1725(15) 1.000000 0.4571(15) 0.216(14) Uiso 1 2 d S TU P

loop_
_atom_site_aniso_label
_atom_site_aniso_U_11
_atom_site_aniso_U_22
_atom_site_aniso_U_33
_atom_site_aniso_U_23
_atom_site_aniso_U_13
_atom_site_aniso_U_12
W2 0.132(3) 0.113(3) 0.074(2) 0.000 0.039(2) 0.000
W4 0.074(2) 0.109(3) 0.132(3) 0.000 0.000 -0.027(2)
W5 0.132(3) 0.085(2) 0.109(2) 0.023(2) 0.000 0.000
V2 0.149(7) 0.140(7) 0.126(7) -0.002(6) 0.020(6) -0.013(6)
V4 0.140(7) 0.126(7) 0.158(7) -0.016(5) 0.031(6) -0.019(6)
V6 0.173(12) 0.142(10) 0.138(9) 0.000 0.009(9) 0.000
V8 0.161(7) 0.131(7) 0.121(6) -0.023(5) 0.038(6) 0.004(6)
V10 0.182(9) 0.131(7) 0.139(7) 0.007(5) 0.015(6) 0.017(6)
V12 0.156(7) 0.171(8) 0.115(7) 0.016(5) 0.000(5) -0.007(7)
V14 0.182(8) 0.160(8) 0.166(7) 0.009(6) 0.015(7) 0.002(7)
V15 0.192(12) 0.132(10) 0.199(13) -0.017(10) 0.000 0.000
V17 0.116(9) 0.150(11) 0.129(9) 0.000 0.000 -0.004(9)

loop_
_atom_type_symbol
_atom_type_description
_atom_type_scat_dispersion_real
_atom_type_scat_dispersion_imag
_atom_type_scat_source
O O 0.0492 0.0322 'International Tables Vol C Tables 4.2.6.8 and 6.1.1.4'
V V 0.0687 2.1097 'International Tables Vol C Tables 4.2.6.8 and 6.1.1.4'
W W -5.4734 5.5774 'International Tables Vol C Tables 4.2.6.8 and 6.1.1.4'
C C 0.0181 0.0091 'International Tables Vol C Tables 4.2.6.8 and 6.1.1.4'
S S 0.3331 0.5567 'International Tables Vol C Tables 4.2.6.8 and 6.1.1.4'
H H 0.0000 0.0000 'International Tables Vol C Tables 4.2.6.8 and 6.1.1.4'
N N 0.0311 0.0180 'International Tables Vol C Tables 4.2.6.8 and 6.1.1.4'

loop_
_geom_angle_atom_site_label_1
_geom_angle_atom_site_label_2
_geom_angle_atom_site_label_3
_geom_angle
_geom_angle_site_symmetry_1
_geom_angle_site_symmetry_3
V6 W2 V8 69.32(15) . 13_575
V6 W2 V8 69.32(15) . .
V6 W2 V10 134.02(19) . .
V6 W2 V10 134.02(19) . 13_575
V8 W2 V8 132.0(3) 13_575 .
V10 W2 V8 68.57(19) 13_575 13_575
V10 W2 V8 68.57(19) . .
V10 W2 V8 132.8(2) . 13_575
V10 W2 V8 132.8(2) 13_575 .
V10 W2 V10 69.8(3) . 13_575
O7 W2 V6 158.8(8) . .
O7 W2 V8 104.8(3) . .
O7 W2 V8 104.8(3) . 13_575
O7 W2 V10 36.3(2) . .
O7 W2 V10 36.3(2) . 13_575
O7 W2 O20 82.8(11) . .
O7 W2 O34 140.2(7) . .
O7 W2 O34 140.2(7) . 13_575
O7 W2 O74 72.8(6) . .
O7 W2 O74 72.8(6) . 13_575
O13 W2 V6 105.7(9) . .
O13 W2 V8 106.9(3) . 13_575
O13 W2 V8 106.9(3) . .
O13 W2 V10 103.4(7) . .
O13 W2 V10 103.4(7) . 13_575
O13 W2 O7 95.6(12) . .
O13 W2 O20 178.3(11) . .
O13 W2 O34 100.0(9) . 13_575
O13 W2 O34 100.0(9) . .
O13 W2 O74 97.8(6) . 13_575
O13 W2 O74 97.8(6) . .
O20 W2 V6 76.0(8) . .
O20 W2 V8 73.6(3) . .
O20 W2 V8 73.6(3) . 13_575
O20 W2 V10 75.3(6) . 13_575
O20 W2 V10 75.3(6) . .
O34 W2 V6 36.3(6) . .
O34 W2 V6 36.3(6) 13_575 .
O34 W2 V8 105.3(6) . 13_575
O34 W2 V8 35.5(6) . .
O34 W2 V8 35.5(6) 13_575 13_575
O34 W2 V8 105.3(6) 13_575 .
O34 W2 V10 156.5(5) 13_575 .
O34 W2 V10 104.0(6) 13_575 13_575
O34 W2 V10 156.6(5) . 13_575
O34 W2 V10 104.0(6) . .
O34 W2 O20 81.3(8) . .
O34 W2 O20 81.3(8) 13_575 .
O34 W2 O34 72.3(12) . 13_575
O74 W2 V6 103.7(6) . .
O74 W2 V6 103.7(6) 13_575 .
O74 W2 V8 34.4(6) 13_575 13_575
O74 W2 V8 155.3(5) . 13_575
O74 W2 V8 155.3(5) 13_575 .
O74 W2 V8 34.4(6) . .
O74 W2 V10 37.0(6) 13_575 13_575
O74 W2 V10 106.7(6) 13_575 .
O74 W2 V10 106.7(6) . 13_575
O74 W2 V10 37.0(6) . .
O74 W2 O20 81.7(6) . .
O74 W2 O20 81.7(6) 13_575 .
O74 W2 O34 68.9(9) . .
O74 W2 O34 68.9(9) 13_575 13_575
O74 W2 O34 139.5(9) . 13_575
O74 W2 O34 139.5(9) 13_575 .
O74 W2 O74 143.2(12) 13_575 .
V2 W4 V2 133.7(3) . 10_556
V2 W4 V17 69.20(14) 10_556 .
V2 W4 V17 69.20(14) . .
V4 W4 V2 132.9(2) . 10_556
V4 W4 V2 68.98(19) 10_556 10_556
V4 W4 V2 133.0(2) 10_556 .
V4 W4 V2 68.99(19) . .
V4 W4 V4 68.9(3) 10_556 .
V4 W4 V17 132.6(2) . .
V4 W4 V17 132.6(2) 10_556 .
O5 W4 V2 36.3(6) 10_556 10_556
O5 W4 V2 104.3(6) 10_556 .
O5 W4 V2 104.3(6) . 10_556
O5 W4 V2 36.3(6) . .
O5 W4 V4 105.1(6) 10_556 10_556
O5 W4 V4 105.1(6) . .
O5 W4 V4 155.1(5) . 10_556
O5 W4 V4 155.1(5) 10_556 .
O5 W4 V17 35.1(6) 10_556 .
O5 W4 V17 35.1(6) . .
O5 W4 O5 69.8(12) . 10_556
O5 W4 O28 140.6(9) . 10_556
O5 W4 O28 72.9(9) 10_556 10_556
O5 W4 O28 72.9(9) . .
O5 W4 O28 140.6(9) 10_556 .
O5 W4 O57 81.9(8) 10_556 .
O5 W4 O57 81.9(8) . .
O22 W4 V2 105.4(3) . .
O22 W4 V2 105.4(3) . 10_556
O22 W4 V4 104.5(8) . 10_556
O22 W4 V4 104.5(8) . .
O22 W4 V17 107.1(10) . .
O22 W4 O5 100.3(9) . .
O22 W4 O5 100.3(9) . 10_556
O22 W4 O28 98.2(6) . .
O22 W4 O28 98.2(6) . 10_556
O22 W4 O42 98.1(12) . .
O22 W4 O57 177.2(12) . .
O28 W4 V2 156.4(6) 10_556 .
O28 W4 V2 36.9(6) . .
O28 W4 V2 156.4(6) . 10_556
O28 W4 V2 36.9(6) 10_556 10_556
O28 W4 V4 34.6(6) 10_556 10_556
O28 W4 V4 34.6(6) . .
O28 W4 V4 103.4(6) 10_556 .
O28 W4 V4 103.4(6) . 10_556
O28 W4 V17 105.9(6) 10_556 .
O28 W4 V17 105.9(6) . .
O28 W4 O28 137.8(12) 10_556 .
O28 W4 O57 80.9(6) . .
O28 W4 O57 80.9(6) 10_556 .
O42 W4 V2 104.5(3) . .
O42 W4 V2 104.5(3) . 10_556
O42 W4 V4 35.6(2) . .
O42 W4 V4 35.6(2) . 10_556
O42 W4 V17 154.8(8) . .
O42 W4 O5 140.1(7) . 10_556
O42 W4 O5 140.1(7) . .
O42 W4 O28 69.7(6) . .
O42 W4 O28 69.7(6) . 10_556
O42 W4 O57 79.2(10) . .
O57 W4 V2 75.5(3) . .
O57 W4 V2 75.5(3) . 10_556
O57 W4 V4 73.2(6) . .
O57 W4 V4 73.2(6) . 10_556
O57 W4 V17 75.7(8) . .
V12 W5 V12 69.3(3) 14_655 .
V14 W5 V12 69.4(2) . .
V14 W5 V12 134.0(2) . 14_655
V14 W5 V12 69.3(2) 14_655 14_655
V14 W5 V12 134.0(2) 14_655 .
V14 W5 V14 134.1(3) . 14_655
V14 W5 V15 69.23(16) . .
V14 W5 V15 69.23(16) 14_655 .
V15 W5 V12 133.5(2) . .
V15 W5 V12 133.5(2) . 14_655
O1 W5 V12 75.1(6) . .
O1 W5 V12 75.1(6) . 14_655
O1 W5 V14 75.6(3) . 14_655
O1 W5 V14 75.6(3) . .
O1 W5 V15 74.9(8) . .
O14 W5 V12 102.3(7) . .
O14 W5 V12 102.3(7) . 14_655
O14 W5 V14 105.3(3) . .
O14 W5 V14 105.3(3) . 14_655
O14 W5 V15 108.2(9) . .
O14 W5 O1 176.9(12) . .
O14 W5 O45 93.2(12) . .
O14 W5 O47 96.0(6) . 14_655
O14 W5 O47 96.0(6) . .
O14 W5 O49 101.3(9) . 14_655
O14 W5 O49 101.3(9) . .
O45 W5 V12 36.4(3) . .
O45 W5 V12 36.4(2) . 14_655
O45 W5 V14 105.7(3) . .
O45 W5 V14 105.7(3) . 14_655
O45 W5 V15 158.6(8) . .
O45 W5 O1 83.7(10) . .
O47 W5 V12 104.1(6) . 14_655
O47 W5 V12 104.1(6) 14_655 .
O47 W5 V12 34.8(6) . .
O47 W5 V12 34.8(6) 14_655 14_655
O47 W5 V14 158.6(6) . 14_655
O47 W5 V14 37.5(6) . .
O47 W5 V14 158.6(6) 14_655 .
O47 W5 V14 37.5(6) 14_655 14_655
O47 W5 V15 106.6(6) 14_655 .
O47 W5 V15 106.6(6) . .
O47 W5 O1 83.0(6) 14_655 .
O47 W5 O1 83.0(6) . .
O47 W5 O45 70.1(6) 14_655 .
O47 W5 O45 70.1(6) . .
O47 W5 O47 138.8(12) 14_655 .
O47 W5 O49 74.7(9) 14_655 .
O47 W5 O49 140.2(9) 14_655 14_655
O47 W5 O49 74.7(9) . 14_655
O47 W5 O49 140.2(9) . .
O49 W5 V12 106.8(6) . 14_655
O49 W5 V12 106.8(6) 14_655 .
O49 W5 V12 156.4(5) . .
O49 W5 V12 156.4(5) 14_655 14_655
O49 W5 V14 102.9(7) . .
O49 W5 V14 37.7(6) . 14_655
O49 W5 V14 37.7(6) 14_655 .
O49 W5 V14 102.9(7) 14_655 14_655
O49 W5 V15 33.7(6) 14_655 .
O49 W5 V15 33.7(6) . .
O49 W5 O1 81.3(8) . .
O49 W5 O1 81.3(8) 14_655 .
O49 W5 O45 143.1(7) 14_655 .
O49 W5 O45 143.1(7) . .
O49 W5 O49 66.9(13) . 14_655
O5 V2 W4 38.0(6) . .
O5 V2 O24 149.1(10) . .
O5 V2 O28 76.4(9) . .
O5 V2 O40 89.7(8) . .
O16 V2 W4 119.3(10) . .
O16 V2 O5 110.6(12) . .
O16 V2 O24 100.1(12) . .
O16 V2 O28 108.5(12) . .
O16 V2 O40 102.4(12) . .
O24 V2 W4 121.8(7) . .
O24 V2 O40 86.9(9) . .
O28 V2 W4 38.7(6) . .
O28 V2 O24 91.1(9) . .
O28 V2 O40 148.8(9) . .
O40 V2 W4 120.1(6) . .
O28 V4 W4 38.1(6) . .
O28 V4 O42 74.2(10) . .
O28 V4 O53 150.4(10) . .
O28 V4 O55 91.7(9) . .
O42 V4 W4 36.7(8) . .
O42 V4 O53 92.7(8) . .
O42 V4 O55 150.8(11) . .
O53 V4 W4 121.6(5) . .
O55 V4 W4 122.2(7) . .
O55 V4 O53 87.2(8) . .
O66 V4 W4 121.9(11) . .
O66 V4 O28 109.9(13) . .
O66 V4 O42 112.3(13) . .
O66 V4 O53 99.6(13) . .
O66 V4 O55 96.5(13) . .
O3 V6 W2 119.3(14) . .
O3 V6 O34 110.2(13) . 13_575
O3 V6 O34 110.2(13) . .
O3 V6 O64 102.2(13) . 13_575
O3 V6 O64 102.2(13) . .
O34 V6 W2 38.0(6) 13_575 .
O34 V6 W2 38.0(6) . .
O34 V6 O34 75.7(13) 13_575 .
O34 V6 O64 91.4(8) . .
O34 V6 O64 147.6(11) 13_575 .
O34 V6 O64 91.4(8) 13_575 13_575
O34 V6 O64 147.6(11) . 13_575
O64 V6 W2 121.3(7) . .
O64 V6 W2 121.3(7) 13_575 .
O64 V6 O64 83.9(13) . 13_575
O9 V8 W2 120.0(8) . .
O9 V8 O30 101.5(11) . .
O9 V8 O34 108.5(10) . .
O9 V8 O70 101.8(12) . .
O9 V8 O74 108.9(10) . .
O30 V8 W2 121.5(7) . .
O30 V8 O70 85.6(9) . .
O34 V8 W2 37.1(6) . .
O34 V8 O30 149.7(10) . .
O34 V8 O70 91.9(9) . .
O70 V8 W2 119.8(7) . .
O74 V8 W2 36.7(6) . .
O74 V8 O30 94.2(9) . .
O74 V8 O34 72.8(9) . .
O74 V8 O70 148.6(10) . .
O7 V10 W2 36.4(9) . .
O7 V10 O32 93.0(9) . .
O7 V10 O36 147.3(11) . .
O7 V10 O74 73.5(11) . .
O18 V10 W2 119.6(10) . .
O18 V10 O7 108.0(13) . .
O18 V10 O32 102.7(12) . .
O18 V10 O36 104.5(12) . .
O18 V10 O74 110.8(12) . .
O32 V10 W2 119.8(5) . .
O32 V10 O36 83.1(7) . .
O36 V10 W2 120.5(6) . .
O74 V10 W2 37.7(6) . .
O74 V10 O32 146.3(9) . .
O74 V10 O36 91.9(8) . .
O45 V12 W5 38.7(8) . .
O45 V12 O61 151.3(12) . .
O45 V12 O68 92.2(8) . .
O47 V12 W5 37.6(6) . .
O47 V12 O45 75.1(10) . .
O47 V12 O61 91.9(9) . .
O47 V12 O68 147.6(9) . .
O51 V12 W5 117.9(10) . .
O51 V12 O45 105.3(14) . .
O51 V12 O47 107.0(11) . .
O51 V12 O61 103.0(13) . .
O51 V12 O68 105.1(11) . .
O61 V12 W5 120.5(7) . .
O68 V12 W5 119.6(4) . .
O68 V12 O61 85.2(8) . .
O26 V14 W5 121.4(7) . .
O38 V14 W5 116.4(11) . .
O38 V14 O26 102.3(13) . .
O38 V14 O44 104.0(14) . .
O38 V14 O47 106.2(13) . .
O38 V14 O49 107.4(12) . 14_655
O44 V14 W5 121.1(7) . .
O44 V14 O26 86.5(10) . .
O44 V14 O47 91.3(9) . .
O44 V14 O49 148.5(11) . 14_655
O47 V14 W5 38.7(6) . .
O47 V14 O26 151.1(10) . .
O47 V14 O49 77.4(9) . 14_655
O49 V14 W5 39.2(6) 14_655 .
O49 V14 O26 89.6(9) 14_655 .
O49 V15 W5 37.8(6) 14_655 .
O49 V15 W5 37.8(7) . .
O49 V15 O49 74.9(13) . 14_655
O49 V15 O59 145.9(13) 14_655 14_655
O49 V15 O59 91.3(9) . 14_655
O49 V15 O59 145.9(13) . .
O49 V15 O59 91.3(9) 14_655 .
O59 V15 W5 118.9(8) . .
O59 V15 W5 118.9(8) 14_655 .
O59 V15 O59 82.8(15) 14_655 .
O62 V15 W5 118.6(16) . .
O62 V15 O49 108.2(15) . 14_655
O62 V15 O49 108.2(14) . .
O62 V15 O59 105.8(16) . .
O62 V15 O59 105.8(16) . 14_655
O5 V17 W4 36.8(6) 10_556 .
O5 V17 W4 36.8(6) . .
O5 V17 O5 73.1(12) . 10_556
O11 V17 W4 118.2(15) . .
O11 V17 O5 108.7(13) . 10_556
O11 V17 O5 108.7(13) . .
O11 V17 O72 101.4(14) . 10_556
O11 V17 O72 101.4(14) . .
O72 V17 W4 121.5(8) . .
O72 V17 W4 121.5(8) 10_556 .
O72 V17 O5 149.4(12) 10_556 10_556
O72 V17 O5 92.5(8) . 10_556
O72 V17 O5 92.5(8) 10_556 .
O72 V17 O5 149.4(12) . .
O72 V17 O72 86.7(14) 10_556 .
V2 O5 W4 105.7(10) . .
V17 O5 W4 108.0(10) . .
V17 O5 V2 137.1(11) . .
V10 O7 W2 107.2(9) 13_575 .
V10 O7 W2 107.2(9) . .
V10 O7 V10 134.5(17) 13_575 .
C2 O24 V2 135.4(17) . .
C10 O26 V14 134.3(13) . .
V2 O28 W4 104.4(10) . .
V4 O28 W4 107.3(10) . .
V4 O28 V2 137.6(11) . .
C8 O30 V8 141.5(14) . .
C82 O32 V10 138.4(7) . .
V6 O34 W2 105.7(10) . .
V6 O34 V8 136.9(11) . .
V8 O34 W2 107.5(10) . .
C8 O36 V10 136.5(14) . .
C52 O40 V2 137.1(10) 10_556 .
V4 O42 W4 107.7(8) . .
V4 O42 W4 107.7(8) 10_556 .
V4 O42 V4 135.5(15) . 10_556
C6 O44 V14 143.9(12) . .
V12 O45 W5 104.9(8) 14_655 .
V12 O45 W5 104.9(8) . .
V12 O45 V12 135.8(15) . 14_655
V12 O47 W5 107.6(10) . .
V12 O47 V14 136.5(11) . .
V14 O47 W5 103.8(10) . .
V14 O49 W5 103.2(10) 14_655 .
V15 O49 W5 108.5(11) . .
V15 O49 V14 138.9(12) . 14_655
C80 O53 V4 137.6(15) . .
C2 O55 V4 137.1(19) . .
C10 O59 V15 142(2) . .
C6 O61 V12 136.7(12) . .
C4 O64 V6 137.2(16) . .
C73 O68 V12 138.3(7) . .
C4 O70 V8 138.0(15) . .
C52 O72 V17 143.8(12) . .
V8 O74 W2 109.0(10) . .
V8 O74 V10 134.6(11) . .
V10 O74 W2 105.3(10) . .
O24 C2 C14 114(3) . .
O55 C2 O24 125.3(17) . .
O55 C2 C14 115(3) . .
O64 C4 C24 118(3) . .
O70 C4 O64 124.1(15) . .
O70 C4 C24 117(3) . .
O44 C6 O61 119.1(12) . .
O44 C6 C58 119.9(12) . .
O61 C6 C58 119.9(12) . .
O30 C8 O36 119.4(9) . .
O30 C8 C46 120.1(10) . .
O36 C8 C46 120.4(10) . .
O26 C10 C36 120.1(10) . .
O59 C10 O26 120.1(10) . .
O59 C10 C36 119.6(10) . .
C14 C12 C30 114.7(18) . .
C12 C14 C2 126(3) . .
C16 C14 C2 110(3) . .
C16 C14 C12 123.8(19) . .
C14 C16 C18 121.3(19) . .
C20 C18 C16 115.8(18) . .
C18 C20 C22 115.4(18) . .
C18 C20 C30 122.1(16) . .
C30 C20 C22 122.4(16) . .
C24 C22 C20 114.0(18) . .
C22 C24 C4 126(3) . .
C22 C24 C26 123.8(19) . .
C26 C24 C4 111(3) . .
C24 C26 C28 122.1(19) . .
C30 C28 C26 114.7(18) . .
C20 C30 C12 121.8(16) . .
C28 C30 C12 114.8(18) . .
C28 C30 C20 122.6(17) . .
C34 C32 C50 114.3(18) . .
C32 C34 C36 126.5(17) . .
C34 C36 C10 119.8(10) . .
C38 C36 C10 119.8(11) . .
C38 C36 C34 120.4(10) . .
C36 C38 C40 112.9(15) . .
C42 C40 C38 112.5(16) . .
C42 C40 C50 120.8(15) . .
C50 C40 C38 126.7(16) . .
C44 C42 C40 112.2(18) . .
C42 C44 C46 128.3(18) . .
C44 C46 C8 119.8(11) . .
C44 C46 C48 119.6(11) . .
C48 C46 C8 120.2(10) . .
C46 C48 C50 113.1(15) . .
C32 C50 C40 118.8(15) . .
C32 C50 C48 115.2(17) . .
C40 C50 C48 125.3(16) . .
O40 C52 C68 120.2(10) 10_556 10_556
O72 C52 O40 119.7(11) . 10_556
O72 C52 C68 119.9(10) . 10_556
C56 C54 C72 112.1(18) . .
C54 C56 C58 128.1(17) . .
C56 C58 C6 119.4(10) . .
C56 C58 C60 120.4(11) . .
C60 C58 C6 120.0(10) . .
C58 C60 C62 112.6(15) . .
C64 C62 C60 114.7(16) . .
C64 C62 C72 119.5(15) . .
C72 C62 C60 125.8(16) . .
C66 C64 C62 114.2(18) . .
C68 C66 C64 126.1(17) . .
C66 C68 C52 119.7(10) . 10_556
C66 C68 C70 120.6(12) . .
C70 C68 C52 119.4(11) . 10_556
C68 C70 C72 113.2(15) . .
C54 C72 C62 120.9(15) . .
C54 C72 C70 113.0(16) . .
C62 C72 C70 126.1(16) . .
O68 C73 O68 120.6(10) 14_655 .
O68 C73 C74 119.7(5) 14_655 .
O68 C73 C74 119.7(5) . .
C76 C74 C73 120.4(4) 14_655 .
C76 C74 C73 120.4(4) . .
C76 C74 C76 119.2(8) 14_655 .
C74 C76 C78 111(2) . .
C76 C78 C76 162(4) . 10_556
C76 C78 C78 99(2) . 5_656
C76 C78 C78 99(2) 10_556 5_656
O53 C80 O53 122.6(17) 10_556 .
O53 C80 C84 118.7(9) . .
O53 C80 C84 118.7(9) 10_556 .
O32 C82 O32 119.4(12) . 13_575
O32 C82 C86 120.2(6) 13_575 .
O32 C82 C86 120.2(6) . .
C93 C84 C80 122.2(12) . .
C93 C84 C80 122.2(12) 10_556 .
C93 C84 C93 116(2) . 10_556
C89 C86 C82 120.1(8) . .
C89 C86 C82 120.1(9) 13_575 .
C89 C86 C89 119.7(17) . 13_575
C89 C87 C89 169(7) 14_655 .
C86 C89 C87 118(3) . .
C95 C91 C95 178(8) . 10_556
C84 C93 C95 138(3) . .
C91 C95 C93 74(2) . 13_575
C91 C95 C93 74(2) . .
C93 C95 C93 147(4) 13_575 .

loop_
_geom_bond_atom_site_label_1
_geom_bond_atom_site_label_2
_geom_bond_distance
_geom_bond_site_symmetry_2
W2 V6 3.111(11) .
W2 V8 3.147(7) 13_575
W2 V8 3.147(7) .
W2 V10 3.134(8) .
W2 V10 3.134(8) 13_575
W2 O7 1.95(3) .
W2 O13 1.65(3) .
W2 O20 2.53(3) .
W2 O34 1.989(19) .
W2 O34 1.989(19) 13_575
W2 O74 1.99(2) .
W2 O74 1.99(2) 13_575
W4 V2 3.119(7) 10_556
W4 V2 3.119(7) .
W4 V4 3.118(7) .
W4 V4 3.118(7) 10_556
W4 V17 3.164(11) .
W4 O5 1.995(19) .
W4 O5 1.995(19) 10_556
W4 O22 1.67(3) .
W4 O28 2.015(19) .
W4 O28 2.015(19) 10_556
W4 O42 1.96(3) .
W4 O57 2.46(3) .
W5 V12 3.134(7) .
W5 V12 3.134(7) 14_655
W5 V14 3.116(9) .
W5 V14 3.116(9) 14_655
W5 V15 3.127(12) .
W5 O1 2.51(3) .
W5 O14 1.64(3) .
W5 O45 2.03(3) .
W5 O47 2.008(19) 14_655
W5 O47 2.008(19) .
W5 O49 2.021(19) .
W5 O49 2.021(19) 14_655
V2 O5 1.92(2) .
V2 O16 1.49(3) .
V2 O24 1.99(3) .
V2 O28 1.93(2) .
V2 O40 2.096(18) .
V4 O28 1.86(2) .
V4 O42 1.905(12) .
V4 O53 1.99(2) .
V4 O55 1.96(3) .
V4 O66 1.50(3) .
V6 O3 1.57(4) .
V6 O34 1.91(2) 13_575
V6 O34 1.91(2) .
V6 O64 2.01(3) .
V6 O64 2.01(3) 13_575
V8 O9 1.60(2) .
V8 O30 1.941(18) .
V8 O34 1.91(2) .
V8 O70 1.98(3) .
V8 O74 1.88(2) .
V10 O7 1.945(13) .
V10 O18 1.60(3) .
V10 O32 2.06(2) .
V10 O36 2.083(17) .
V10 O74 1.96(2) .
V12 O45 1.924(12) .
V12 O47 1.88(2) .
V12 O51 1.59(3) .
V12 O61 2.091(19) .
V12 O68 2.04(2) .
V14 O26 2.094(19) .
V14 O38 1.59(3) .
V14 O44 1.94(2) .
V14 O47 1.95(2) .
V14 O49 1.96(2) 14_655
V15 O49 1.83(2) .
V15 O49 1.83(2) 14_655
V15 O59 1.89(2) 14_655
V15 O59 1.89(2) .
V15 O62 1.63(4) .
V17 O5 1.92(2) .
V17 O5 1.92(2) 10_556
V17 O11 1.56(4) .
V17 O72 1.866(18) .
V17 O72 1.866(18) 10_556
O24 C2 1.245(11) .
O26 C10 1.270(10) .
O30 C8 1.268(9) .
O32 C82 1.271(7) .
O36 C8 1.269(9) .
O40 C52 1.270(10) 10_556
O44 C6 1.269(10) .
O53 C80 1.254(8) .
O55 C2 1.243(11) .
O59 C10 1.269(10) .
O61 C6 1.270(10) .
O64 C4 1.248(11) .
O68 C73 1.258(4) .
O70 C4 1.248(11) .
O72 C52 1.268(10) .
C2 C14 1.53(4) .
C4 C24 1.56(3) .
C6 C58 1.470(10) .
C8 C46 1.462(7) .
C10 C36 1.472(10) .
C12 C14 1.394(16) .
C12 C30 1.414(16) .
C14 C16 1.387(16) .
C16 C18 1.404(16) .
C18 C20 1.400(16) .
C20 C22 1.418(16) .
C20 C30 1.405(16) .
C22 C24 1.391(16) .
C24 C26 1.395(16) .
C26 C28 1.410(16) .
C28 C30 1.397(16) .
C32 C34 1.380(16) .
C32 C50 1.383(16) .
C34 C36 1.384(15) .
C36 C38 1.380(15) .
C38 C40 1.402(15) .
C40 C42 1.387(16) .
C40 C50 1.396(16) .
C42 C44 1.374(16) .
C44 C46 1.377(15) .
C46 C48 1.389(15) .
C48 C50 1.412(15) .
C52 C68 1.468(10) 10_556
C54 C56 1.380(16) .
C54 C72 1.392(16) .
C56 C58 1.382(16) .
C58 C60 1.390(16) .
C60 C62 1.407(15) .
C62 C64 1.391(16) .
C62 C72 1.402(16) .
C64 C66 1.387(16) .
C66 C68 1.385(16) .
C68 C70 1.393(16) .
C70 C72 1.403(15) .
C73 C74 1.476(9) .
C74 C76 1.380(5) .
C74 C76 1.380(5) 14_655
C76 C78 1.73(2) .
C78 C78 1.83(12) 5_656
C80 C84 1.455(11) .
C82 C86 1.462(10) .
C84 C93 1.383(11) .
C84 C93 1.383(11) 10_556
C86 C89 1.384(8) 13_575
C86 C89 1.384(8) .
C87 C89 1.68(3) .
C87 C89 1.68(3) 14_655
C91 C95 1.68(6) .
C91 C95 1.68(6) 10_556
C93 C95 1.81(3) .
